data_4062167
_journal_name_full Organometallics
_journal_year 2003
_chemical_formula_sum 'C40 H60 O6 Ru4 Si4'
_chemical_formula_weight 1153.52
_space_group_IT_number 148
_symmetry_cell_setting rhombohedral
_symmetry_space_group_name_Hall '-P 3*'
_symmetry_space_group_name_H-M 'R -3 :R'
_cell_angle_alpha 114.8090(10)
_cell_angle_beta 114.8090(10)
_cell_angle_gamma 114.8090(10)
_cell_formula_units_Z 3
_cell_length_a 17.8969(16)
_cell_length_b 17.8969(16)
_cell_length_c 17.8969(16)
_cell_measurement_temperature 173(2)
_cell_volume 3263.3(5)
_diffrn_ambient_temperature 173(2)
_exptl_crystal_density_diffrn 1.761
_cod_depositor_comments
;
The following automatic conversions were performed:
'_symmetry_cell_setting' value 'Rhombohedral' changed to 'rhombohedral'
according to '/home/saulius/struct/CIF-dictionaries/cif_core.dic'
dictionary named 'cif_core.dic' version 2.4.1 from 2010-06-29.

Automatic conversion script
Id: cif_fix_enum 1527 2010-12-29 10:47:43Z saulius 
;
_cod_original_sg_symbol_H-M 'R -3'
_cod_database_code 4062167

loop_
_symmetry_equiv_pos_as_xyz
'x, y, z'
'z, x, y'
'y, z, x'
'-x, -y, -z'
'-z, -x, -y'
'-y, -z, -x'

loop_
_atom_site_label
_atom_site_type_symbol
_atom_site_fract_x
_atom_site_fract_y
_atom_site_fract_z
_atom_site_U_iso_or_equiv
_atom_site_adp_type
_atom_site_occupancy
_atom_site_symmetry_multiplicity
_atom_site_calc_flag
_atom_site_refinement_flags
_atom_site_disorder_assembly
_atom_site_disorder_group
Ru1 Ru 0.319588(16) 0.845482(16) 0.401176(16) 0.02004(6) Uani 1 1 d . . .
Ru2 Ru 0.426187(17) 1.021002(17) 0.386314(17) 0.02155(6) Uani 1 1 d . . .
Si1 Si 0.28410(6) 0.72482(6) 0.15495(6) 0.02448(14) Uani 1 1 d . . .
Si2 Si 0.11757(6) 0.78077(7) 0.16068(6) 0.02729(15) Uani 1 1 d . . .
C1 C 0.1819(2) 0.6592(2) 0.3071(2) 0.0314(6) Uani 1 1 d . . .
H1A H 0.1753 0.6324 0.3451 0.038 Uiso 1 1 calc R . .
C2 C 0.2395(2) 0.6613(2) 0.2702(2) 0.0298(5) Uani 1 1 d . . .
H2A H 0.2839 0.6401 0.2824 0.036 Uiso 1 1 calc R . .
C3 C 0.2224(2) 0.6968(2) 0.2125(2) 0.0248(5) Uani 1 1 d . . .
C4 C 0.1516(2) 0.7180(2) 0.2128(2) 0.0264(5) Uani 1 1 d . . .
C5 C 0.1268(2) 0.6917(2) 0.2697(2) 0.0306(6) Uani 1 1 d . . .
H5A H 0.0746 0.6916 0.2774 0.037 Uiso 1 1 calc R . .
C6 C 0.4155(3) 0.7514(3) 0.2220(3) 0.0385(7) Uani 1 1 d . . .
H6A H 0.4765 0.8184 0.3089 0.058 Uiso 1 1 calc R . .
H6B H 0.4478 0.7702 0.1927 0.058 Uiso 1 1 calc R . .
H6C H 0.3921 0.6798 0.2000 0.058 Uiso 1 1 calc R . .
C7 C 0.1667(3) 0.5974(2) -0.0106(2) 0.0339(6) Uani 1 1 d . . .
H7A H 0.1467 0.5268 -0.0328 0.051 Uiso 1 1 calc R . .
H7B H 0.1963 0.6178 -0.0411 0.051 Uiso 1 1 calc R . .
H7C H 0.0954 0.5805 -0.0448 0.051 Uiso 1 1 calc R . .
C8 C 0.0989(3) 0.8658(3) 0.2401(3) 0.0421(7) Uani 1 1 d . . .
H8A H 0.1709 0.9290 0.3261 0.063 Uiso 1 1 calc R . .
H8B H 0.0302 0.8119 0.2222 0.063 Uiso 1 1 calc R . .
H8C H 0.0860 0.9012 0.2139 0.063 Uiso 1 1 calc R . .
C9 C -0.0209(2) 0.6604(3) -0.0033(3) 0.0398(7) Uani 1 1 d . . .
H9A H -0.0366 0.6958 -0.0282 0.060 Uiso 1 1 calc R . .
H9B H -0.0883 0.6042 -0.0211 0.060 Uiso 1 1 calc R . .
H9C H -0.0101 0.6182 -0.0465 0.060 Uiso 1 1 calc R . .
C10 C 0.2516(2) 0.8804(2) 0.1972(2) 0.0248(5) Uani 1 1 d . . .
C11 C 0.3237(2) 0.8603(2) 0.1996(2) 0.0241(5) Uani 1 1 d . . .
C12 C 0.4257(2) 0.9624(2) 0.2466(2) 0.0278(5) Uani 1 1 d . . .
H12A H 0.4903 0.9734 0.2575 0.033 Uiso 1 1 calc R . .
C13 C 0.4212(2) 1.0466(2) 0.2742(2) 0.0308(6) Uani 1 1 d . . .
H13A H 0.4790 1.1240 0.3034 0.037 Uiso 1 1 calc R . .
C14 C 0.3138(2) 0.9953(2) 0.2419(2) 0.0298(5) Uani 1 1 d . . .
H14A H 0.2835 1.0313 0.2449 0.036 Uiso 1 1 calc R . .
C15 C 0.4317(4) 1.1211(4) 0.4834(3) 0.0537(10) Uani 1 1 d . . .
C16 C 0.3230(2) 0.9348(2) 0.5055(2) 0.0317(6) Uani 1 1 d . . .
O1 O 0.3133(2) 0.9800(2) 0.5636(2) 0.0514(6) Uani 1 1 d . . .
O2 O 0.4288(4) 1.1829(4) 0.5359(3) 0.0970(14) Uani 1 1 d . . .
C17 C 0.161(2) 0.091(3) 0.081(5) 0.84(6) Uiso 1 1 d D . .
H17A H 0.1467 0.0255 0.0667 1.265 Uiso 1 1 calc R . .
H17B H 0.1123 0.0648 0.0044 1.265 Uiso 1 1 calc R . .
H17C H 0.1398 0.1167 0.1205 1.265 Uiso 1 1 calc R . .
C18 C 0.2924(10) 0.1955(11) 0.1595(12) 0.214(5) Uiso 1 1 d D . .
H18A H 0.2868 0.1651 0.0946 0.256 Uiso 1 1 calc R . .
H18B H 0.2891 0.2526 0.1705 0.256 Uiso 1 1 calc R . .
C19 C 0.5218(8) 0.3288(9) 0.3587(8) 0.145(3) Uiso 1 1 d D . .
H19A H 0.5938 0.3980 0.3900 0.174 Uiso 1 1 calc R . .
H19B H 0.5208 0.2671 0.3329 0.174 Uiso 1 1 calc R . .
C20 C 0.535(3) 0.368(2) 0.4607(18) 0.487(18) Uiso 1 1 d D . .
H20A H 0.4698 0.2985 0.4346 0.731 Uiso 1 1 calc R . .
H20B H 0.5319 0.4260 0.4850 0.731 Uiso 1 1 calc R . .
H20C H 0.6113 0.4044 0.5283 0.731 Uiso 1 1 calc R . .
O3 O 0.4196(12) 0.282(2) 0.2555(17) 0.591(16) Uiso 1 1 d D . .

loop_
_atom_site_aniso_label
_atom_site_aniso_U_11
_atom_site_aniso_U_22
_atom_site_aniso_U_33
_atom_site_aniso_U_23
_atom_site_aniso_U_13
_atom_site_aniso_U_12
Ru1 0.01684(10) 0.01808(10) 0.01766(10) 0.01208(8) 0.01213(8) 0.01027(8)
Ru2 0.01911(10) 0.02263(10) 0.01841(10) 0.01390(9) 0.01336(9) 0.01412(9)
Si1 0.0220(3) 0.0225(3) 0.0182(3) 0.0117(3) 0.0141(3) 0.0145(3)
Si2 0.0191(3) 0.0318(4) 0.0238(3) 0.0188(3) 0.0148(3) 0.0169(3)
C1 0.0277(13) 0.0188(11) 0.0235(12) 0.0137(10) 0.0163(11) 0.0093(11)
C2 0.0294(13) 0.0187(11) 0.0216(12) 0.0121(10) 0.0154(11) 0.0136(11)
C3 0.0214(11) 0.0180(11) 0.0175(11) 0.0101(10) 0.0121(10) 0.0107(10)
C4 0.0178(11) 0.0224(12) 0.0198(11) 0.0124(10) 0.0121(10) 0.0099(10)
C5 0.0187(11) 0.0245(12) 0.0212(12) 0.0128(11) 0.0130(10) 0.0078(10)
C6 0.0310(14) 0.0356(15) 0.0333(15) 0.0190(13) 0.0212(13) 0.0246(13)
C7 0.0312(14) 0.0283(13) 0.0213(12) 0.0134(11) 0.0167(12) 0.0185(12)
C8 0.0367(16) 0.0534(19) 0.0443(17) 0.0341(16) 0.0312(15) 0.0357(16)
C9 0.0228(13) 0.0429(17) 0.0284(14) 0.0235(14) 0.0142(12) 0.0186(13)
C10 0.0218(11) 0.0270(12) 0.0194(11) 0.0160(10) 0.0141(10) 0.0164(11)
C11 0.0221(11) 0.0252(12) 0.0177(11) 0.0141(10) 0.0145(10) 0.0149(10)
C12 0.0250(12) 0.0306(13) 0.0215(12) 0.0181(11) 0.0178(11) 0.0170(11)
C13 0.0292(13) 0.0287(13) 0.0249(12) 0.0203(12) 0.0182(11) 0.0168(12)
C14 0.0292(13) 0.0318(13) 0.0237(12) 0.0207(11) 0.0170(11) 0.0213(12)
C15 0.067(2) 0.079(3) 0.0337(16) 0.0388(18) 0.0363(18) 0.064(2)
C16 0.0209(12) 0.0213(12) 0.0301(13) 0.0134(11) 0.0163(11) 0.0117(11)
O1 0.0440(13) 0.0370(12) 0.0488(13) 0.0187(11) 0.0365(12) 0.0272(11)
O2 0.153(3) 0.146(3) 0.068(2) 0.075(2) 0.086(2) 0.139(3)

loop_
_geom_bond_atom_site_label_1
_geom_bond_atom_site_label_2
_geom_bond_distance
_geom_bond_site_symmetry_2
_geom_bond_publ_flag
Ru1 C16 1.835(3) . ?
Ru1 C5 2.191(3) . ?
Ru1 C4 2.212(2) . ?
Ru1 C1 2.222(3) . ?
Ru1 C2 2.269(3) . ?
Ru1 C3 2.271(2) . ?
Ru1 Ru2 3.0990(4) 4_676 ?
Ru1 Ru2 3.1106(4) . ?
Ru2 C15 1.825(3) . ?
Ru2 C14 2.190(3) . ?
Ru2 C13 2.213(3) . ?
Ru2 C10 2.220(2) . ?
Ru2 C12 2.265(2) . ?
Ru2 C11 2.273(2) . ?
Ru2 Ru1 3.0990(4) 4_676 ?
Si1 C6 1.847(3) . ?
Si1 C3 1.858(3) . ?
Si1 C11 1.864(3) . ?
Si1 C7 1.865(3) . ?
Si2 C8 1.858(3) . ?
Si2 C10 1.864(3) . ?
Si2 C4 1.866(3) . ?
Si2 C9 1.873(3) . ?
C1 C5 1.418(4) . ?
C1 C2 1.437(4) . ?
C2 C3 1.418(4) . ?
C3 C4 1.470(4) . ?
C4 C5 1.435(4) . ?
C10 C14 1.435(4) . ?
C10 C11 1.468(3) . ?
C11 C12 1.415(3) . ?
C12 C13 1.425(4) . ?
C13 C14 1.419(4) . ?
C15 O2 1.151(4) . ?
C16 O1 1.151(3) . ?
C17 C18 1.525(2) . ?
C18 O3 1.434(2) . ?
C19 O3 1.432(2) . ?
C19 C20 1.521(2) . ?
